data_4336679
loop_
_publ_author_name
'Allen L. Chan'
'Javier Fajardo'
'James H. Wright'
'Matthew Asay'
'Vincent Lavallo'

_publ_contact_author_address
;
Beckman Institute
Caltech 139-74
Pasadena CA 91125
USA
;
_publ_contact_author_email xray@caltech.edu
_publ_contact_author_name 'Xray Staff'
_publ_section_title
;
 Observation of Room Temperature B-Cl Activation of the HCB11Cl11- Anion
 and Isolation of a Stable Anionic Carboranyl Phosphazide
;
_journal_name_full 'Inorganic Chemistry'
_journal_page_first 12308
_journal_page_last 12310
_journal_paper_doi 10.1021/ic402436w
_journal_volume 52
_journal_year 2013
_chemical_formula_moiety 'C27 H31 B11 Cl11 Li N3 O2 P'
_chemical_formula_sum 'C27 H31 B11 Cl11 Li N3 O2 P'
_chemical_formula_weight 976.32
_chemical_name_systematic
;
 ?
;
_space_group_crystal_system monoclinic
_space_group_IT_number 14
_space_group_name_Hall '-P 2ybc'
_space_group_name_H-M_alt 'P 1 21/c 1'
_symmetry_space_group_name_Hall '-P 2ybc'
_symmetry_space_group_name_H-M 'P 1 21/c 1'
_atom_sites_solution_hydrogens geom
_atom_sites_solution_primary dual
_audit_creation_date 2013-05-20
_audit_creation_method
;
  Olex2 1.2
  (compiled Apr 23 2013 17:59:47, GUI svn.r4466),
 SHELXL-2013,
 and manual edit
;
_cell_angle_alpha 90
_cell_angle_beta 98.934(2)
_cell_angle_gamma 90
_cell_formula_units_Z 4
_cell_length_a 12.7459(3)
_cell_length_b 16.8796(4)
_cell_length_c 19.9589(5)
_cell_measurement_reflns_used 9920
_cell_measurement_temperature 100
_cell_measurement_theta_max 31.75
_cell_measurement_theta_min 2.38
_cell_volume 4241.98(18)
_computing_cell_refinement 'SAINT V8.27B (Bruker-AXS, 2007)'
_computing_data_collection 'APEX2 2010.7-0, APEX2 2013.2-0 (Bruker-AXS, 2007)'
_computing_data_reduction 'SAINT V8.27B (Bruker-AXS, 2007)'
_computing_molecular_graphics 'DIAMOND 3 (Crystal Impact, 1999)'
_computing_publication_material
;
O. V. Dolomanov, L. J. Bourhis, R. J. Gildea, J. A. K. Howard and H. Puschmann,
OLEX2: a complete structure solution, refinement and analysis program.
J. Appl. Cryst. (2009). 42, 339-341.
 and SHELXTL (Bruker-AXS, 2007)
;
_computing_structure_refinement 'SHELXL-2013/2 (Sheldrick, 2013)'
_computing_structure_solution 'SHELXT (Sheldrick, 2012)'
_diffrn_ambient_temperature 100
_diffrn_detector_area_resol_mean 8.33
_diffrn_measured_fraction_theta_full 1.000
_diffrn_measured_fraction_theta_max 0.963
_diffrn_measurement_device_type 'Bruker APEX-II CCD'
_diffrn_measurement_method '\f and \w scans'
_diffrn_radiation_monochromator graphite
_diffrn_radiation_type MoK\a
_diffrn_radiation_wavelength 0.71073
_diffrn_reflns_av_R_equivalents 0.1157
_diffrn_reflns_av_unetI/netI 0.0816
_diffrn_reflns_Laue_measured_fraction_full 1.000
_diffrn_reflns_Laue_measured_fraction_max 0.963
_diffrn_reflns_limit_h_max 19
_diffrn_reflns_limit_h_min -20
_diffrn_reflns_limit_k_max 27
_diffrn_reflns_limit_k_min -26
_diffrn_reflns_limit_l_max 31
_diffrn_reflns_limit_l_min -31
_diffrn_reflns_number 151789
_diffrn_reflns_point_group_measured_fraction_full 1.000
_diffrn_reflns_point_group_measured_fraction_max 0.963
_diffrn_reflns_theta_full 25.000
_diffrn_reflns_theta_max 35.008
_diffrn_reflns_theta_min 2.018
_diffrn_source_current 30.0
_diffrn_source_power 1.5
_diffrn_source_target Mo
_diffrn_source_voltage 50.0
_diffrn_standards_number 0
_exptl_absorpt_coefficient_mu 0.792
_exptl_absorpt_correction_T_max 1.0000
_exptl_absorpt_correction_T_min 0.9474
_exptl_absorpt_correction_type multi-scan
_exptl_absorpt_process_details
;
SADABS-2012/1 (Bruker,2012) was used for absorption correction.
wR2(int) was 0.0632 before and 0.0594 after correction.
The Ratio of minimum to maximum transmission is 0.9474.
The \l/2 correction factor is 0.0015.
;
_exptl_crystal_colour colourless
_exptl_crystal_colour_primary colourless
_exptl_crystal_density_diffrn 1.529
_exptl_crystal_description blade
_exptl_crystal_F_000 1960
_exptl_crystal_size_max 0.41
_exptl_crystal_size_mid 0.07
_exptl_crystal_size_min 0.04
_refine_diff_density_max 1.226
_refine_diff_density_min -0.599
_refine_diff_density_rms 0.109
_refine_ls_extinction_method none
_refine_ls_goodness_of_fit_ref 1.097
_refine_ls_hydrogen_treatment constr
_refine_ls_matrix_type full
_refine_ls_number_parameters 505
_refine_ls_number_reflns 18000
_refine_ls_number_restraints 0
_refine_ls_restrained_S_all 1.097
_refine_ls_R_factor_all 0.1089
_refine_ls_R_factor_gt 0.0488
_refine_ls_shift/su_max 0.002
_refine_ls_shift/su_mean 0.000
_refine_ls_structure_factor_coef Fsqd
_refine_ls_weighting_details
;
 w=1/[\s^2^(Fo^2^)+(0.0400P)^2^]
 where P=(Fo^2^+2Fc^2^)/3
;
_refine_ls_weighting_scheme calc
_refine_ls_wR_factor_gt 0.0904
_refine_ls_wR_factor_ref 0.1055
_reflns_Friedel_coverage 0.000
_reflns_number_gt 10920
_reflns_number_total 18000
_reflns_threshold_expression 'I > 2\s(I)'
_cod_data_source_file ic402436w_si_001.cif
_cod_data_source_block vcl53
_cod_depositor_comments
;
The following automatic conversions were performed:

'_diffrn_source_target' value 'MO' changed to 'Mo' according to the
built-in table from CIF Core dictionary named 'cif_core.dic' version
2.4.1 from 2010-06-29.

Automatic conversion script
Id: cif_fix_values 2281 2013-09-26 08:29:07Z andrius 
;
_cod_original_cell_volume 4241.97(18)
_cod_database_code 4336679
_cod_database_fobs_code 4336679
_olex2_refinement_description
;
1. Fixed Uiso
 At 1.2 times of:
  All C(H) groups, All C(H,H) groups
2.a Secondary CH2 refined with riding coordinates:
 C20(H20A,H20B), C21(H21A,H21B), C22(H22A,H22B), C23(H23A,H23B), C24(H24A,
 H24B), C25(H25A,H25B), C26(H26A,H26B), C27(H27A,H27B)
2.b Aromatic/amide H refined with riding coordinates:
 C2(H2), C3(H3), C4(H4), C5(H5), C6(H6), C8(H8), C9(H9), C10(H10), C11(H11),
 C12(H12), C14(H14), C15(H15), C16(H16), C17(H17), C18(H18)
;
_shelx_estimated_absorpt_t_max 0.969
_shelx_estimated_absorpt_t_min 0.737
_shelx_space_group_comment
;
The symmetry employed for this shelxl refinement is uniquely defined
by the following loop, which should always be used as a source of
symmetry information in preference to the above space-group names.
They are only intended as comments.
;
_shelxl_version_number 2013-2

loop_
_space_group_symop_operation_xyz
'x, y, z'
'-x, y+1/2, -z+1/2'
'-x, -y, -z'
'x, -y-1/2, z-1/2'

loop_
_atom_site_label
_atom_site_type_symbol
_atom_site_fract_x
_atom_site_fract_y
_atom_site_fract_z
_atom_site_U_iso_or_equiv
_atom_site_adp_type
_atom_site_occupancy
_atom_site_site_symmetry_order
_atom_site_calc_flag
_atom_site_refinement_flags_posn
_atom_site_refinement_flags_adp
Cl1 Cl 0.99640(4) 0.40100(3) 0.32120(2) 0.01703(9) Uani 1 1 d . .
Cl2 Cl 1.08202(4) 0.45328(3) 0.16803(2) 0.01766(10) Uani 1 1 d . .
Cl3 Cl 1.14117(4) 0.66464(3) 0.17204(2) 0.01825(10) Uani 1 1 d . .
Cl4 Cl 1.07840(4) 0.73832(3) 0.32719(2) 0.01646(9) Uani 1 1 d . .
Cl5 Cl 0.99381(4) 0.57548(3) 0.42398(2) 0.01569(9) Uani 1 1 d . .
Cl6 Cl 1.27347(4) 0.35734(3) 0.30240(2) 0.01950(10) Uani 1 1 d . .
Cl7 Cl 1.36023(4) 0.52399(3) 0.20408(3) 0.02125(10) Uani 1 1 d . .
Cl8 Cl 1.36055(4) 0.70332(3) 0.30874(3) 0.02083(10) Uani 1 1 d . .
Cl9 Cl 1.27093(4) 0.65032(3) 0.46851(2) 0.01914(10) Uani 1 1 d . .
Cl10 Cl 1.21705(4) 0.43546(3) 0.46569(2) 0.01648(9) Uani 1 1 d . .
Cl11 Cl 1.44335(4) 0.51440(3) 0.39135(3) 0.02069(10) Uani 1 1 d . .
P1 P 0.77575(4) 0.61564(3) 0.10723(2) 0.01160(9) Uani 1 1 d . .
O1 O 0.75029(11) 0.68107(9) 0.34098(8) 0.0233(3) Uani 1 1 d . .
O2 O 0.72247(12) 0.50377(8) 0.31233(8) 0.0229(3) Uani 1 1 d . .
N1 N 0.81853(12) 0.60678(9) 0.18931(8) 0.0130(3) Uani 1 1 d . .
N2 N 0.92251(12) 0.59067(9) 0.20153(8) 0.0120(3) Uani 1 1 d . .
N3 N 0.95108(12) 0.58139(9) 0.26562(8) 0.0117(3) Uani 1 1 d . .
C1 C 0.66357(14) 0.68062(11) 0.10016(9) 0.0139(4) Uani 1 1 d . .
C2 C 0.59229(15) 0.67252(12) 0.14619(10) 0.0193(4) Uani 1 1 d . .
H2 H 0.6042 0.6335 0.1809 0.023 Uiso 1 1 calc R U
C3 C 0.50392(16) 0.72156(13) 0.14118(11) 0.0223(4) Uani 1 1 d . .
H3 H 0.4548 0.7157 0.1721 0.027 Uiso 1 1 calc R U
C4 C 0.48732(16) 0.77910(12) 0.09102(10) 0.0202(4) Uani 1 1 d . .
H4 H 0.4272 0.8129 0.0882 0.024 Uiso 1 1 calc R U
C5 C 0.55750(16) 0.78762(12) 0.04513(10) 0.0203(4) Uani 1 1 d . .
H5 H 0.5455 0.8269 0.0107 0.024 Uiso 1 1 calc R U
C6 C 0.64556(16) 0.73848(12) 0.04974(10) 0.0184(4) Uani 1 1 d . .
H6 H 0.6940 0.7443 0.0184 0.022 Uiso 1 1 calc R U
C7 C 0.87505(14) 0.65379(11) 0.06150(9) 0.0128(3) Uani 1 1 d . .
C8 C 0.90792(15) 0.73211(11) 0.07285(9) 0.0145(4) Uani 1 1 d . .
H8 H 0.8741 0.7653 0.1015 0.017 Uiso 1 1 calc R U
C9 C 0.99051(16) 0.76110(12) 0.04197(10) 0.0182(4) Uani 1 1 d . .
H9 H 1.0126 0.8146 0.0488 0.022 Uiso 1 1 calc R U
C10 C 1.04074(16) 0.71210(12) 0.00123(10) 0.0196(4) Uani 1 1 d . .
H10 H 1.0977 0.7319 -0.0195 0.023 Uiso 1 1 calc R U
C11 C 1.00801(16) 0.63415(13) -0.00935(10) 0.0199(4) Uani 1 1 d . .
H11 H 1.0431 0.6006 -0.0371 0.024 Uiso 1 1 calc R U
C12 C 0.92485(16) 0.60494(12) 0.02008(10) 0.0166(4) Uani 1 1 d . .
H12 H 0.9018 0.5518 0.0121 0.020 Uiso 1 1 calc R U
C13 C 0.73041(15) 0.52153(11) 0.07237(10) 0.0153(4) Uani 1 1 d . .
C14 C 0.66023(19) 0.51747(13) 0.01102(11) 0.0269(5) Uani 1 1 d . .
H14 H 0.6366 0.5648 -0.0124 0.032 Uiso 1 1 calc R U
C15 C 0.6254(2) 0.44468(14) -0.01553(13) 0.0333(6) Uani 1 1 d . .
H15 H 0.5788 0.4418 -0.0575 0.040 Uiso 1 1 calc R U
C16 C 0.6587(2) 0.37592(14) 0.01940(13) 0.0320(5) Uani 1 1 d . .
H16 H 0.6347 0.3260 0.0012 0.038 Uiso 1 1 calc R U
C17 C 0.72616(19) 0.37928(13) 0.08008(13) 0.0281(5) Uani 1 1 d . .
H17 H 0.7479 0.3318 0.1038 0.034 Uiso 1 1 calc R U
C18 C 0.76282(17) 0.45215(12) 0.10708(11) 0.0218(4) Uani 1 1 d . .
H18 H 0.8097 0.4544 0.1490 0.026 Uiso 1 1 calc R U
C19 C 1.06191(14) 0.56622(11) 0.28488(9) 0.0111(3) Uani 1 1 d . .
C20 C 0.64897(16) 0.68364(13) 0.36389(12) 0.0241(5) Uani 1 1 d . .
H20A H 0.6551 0.6662 0.4117 0.029 Uiso 1 1 calc R U
H20B H 0.5967 0.6495 0.3354 0.029 Uiso 1 1 calc R U
C21 C 0.61682(17) 0.76988(12) 0.35671(12) 0.0241(5) Uani 1 1 d . .
H21A H 0.5660 0.7837 0.3876 0.029 Uiso 1 1 calc R U
H21B H 0.5846 0.7824 0.3095 0.029 Uiso 1 1 calc R U
C22 C 0.72171(16) 0.81303(12) 0.37634(11) 0.0204(4) Uani 1 1 d . .
H22A H 0.7227 0.8631 0.3506 0.024 Uiso 1 1 calc R U
H22B H 0.7346 0.8250 0.4255 0.024 Uiso 1 1 calc R U
C23 C 0.80396(17) 0.75523(13) 0.35785(12) 0.0258(5) Uani 1 1 d . .
H23A H 0.8350 0.7754 0.3186 0.031 Uiso 1 1 calc R U
H23B H 0.8619 0.7481 0.3966 0.031 Uiso 1 1 calc R U
C24 C 0.74059(18) 0.43997(13) 0.36120(11) 0.0260(5) Uani 1 1 d . .
H24A H 0.6936 0.4448 0.3961 0.031 Uiso 1 1 calc R U
H24B H 0.8155 0.4388 0.3837 0.031 Uiso 1 1 calc R U
C25 C 0.71349(18) 0.36683(13) 0.31743(13) 0.0290(5) Uani 1 1 d . .
H25A H 0.6987 0.3206 0.3450 0.035 Uiso 1 1 calc R U
H25B H 0.7711 0.3534 0.2913 0.035 Uiso 1 1 calc R U
C26 C 0.61379(18) 0.39462(13) 0.27104(13) 0.0285(5) Uani 1 1 d . .
H26A H 0.6054 0.3668 0.2269 0.034 Uiso 1 1 calc R U
H26B H 0.5496 0.3857 0.2923 0.034 Uiso 1 1 calc R U
C27 C 0.63340(17) 0.48223(13) 0.26248(12) 0.0259(5) Uani 1 1 d . .
H27A H 0.6490 0.4931 0.2163 0.031 Uiso 1 1 calc R U
H27B H 0.5699 0.5131 0.2693 0.031 Uiso 1 1 calc R U
B1 B 1.09499(16) 0.47437(12) 0.32249(10) 0.0119(4) Uani 1 1 d . .
B2 B 1.13734(16) 0.50172(13) 0.24406(10) 0.0129(4) Uani 1 1 d . .
B3 B 1.16385(16) 0.60571(13) 0.24571(10) 0.0129(4) Uani 1 1 d . .
B4 B 1.13665(16) 0.64340(12) 0.32524(11) 0.0124(4) Uani 1 1 d . .
B5 B 1.09380(16) 0.56204(12) 0.37281(10) 0.0117(4) Uani 1 1 d . .
B6 B 1.22755(17) 0.45616(13) 0.31035(11) 0.0138(4) Uani 1 1 d . .
B7 B 1.26951(17) 0.53676(13) 0.26286(11) 0.0138(4) Uani 1 1 d . .
B8 B 1.26962(16) 0.62449(13) 0.31354(11) 0.0136(4) Uani 1 1 d . .
B9 B 1.22576(16) 0.59838(12) 0.39151(11) 0.0127(4) Uani 1 1 d . .
B10 B 1.20011(16) 0.49337(12) 0.39006(10) 0.0119(4) Uani 1 1 d . .
B11 B 1.30933(16) 0.53218(13) 0.35360(11) 0.0142(4) Uani 1 1 d . .
Li1 Li 0.8080(3) 0.5934(2) 0.3007(2) 0.0257(8) Uani 1 1 d . .

loop_
_atom_site_aniso_label
_atom_site_aniso_U_11
_atom_site_aniso_U_22
_atom_site_aniso_U_33
_atom_site_aniso_U_23
_atom_site_aniso_U_13
_atom_site_aniso_U_12
Cl1 0.0157(2) 0.0137(2) 0.0213(2) 0.00202(17) 0.00175(17) -0.00410(17)
Cl2 0.0187(2) 0.0195(2) 0.0139(2) -0.00396(17) -0.00006(16) 0.00358(18)
Cl3 0.0175(2) 0.0210(2) 0.0158(2) 0.00860(18) 0.00102(17) -0.00160(18)
Cl4 0.0168(2) 0.0111(2) 0.0207(2) 0.00044(17) 0.00050(17) 0.00245(17)
Cl5 0.01462(19) 0.0196(2) 0.0138(2) 0.00023(17) 0.00521(16) 0.00177(17)
Cl6 0.0230(2) 0.0151(2) 0.0202(2) 0.00095(18) 0.00266(18) 0.00842(18)
Cl7 0.0153(2) 0.0297(3) 0.0206(2) 0.0019(2) 0.00864(18) 0.00299(19)
Cl8 0.0145(2) 0.0195(2) 0.0278(3) 0.0054(2) 0.00128(18) -0.00654(18)
Cl9 0.0214(2) 0.0183(2) 0.0152(2) -0.00336(18) -0.00479(17) -0.00084(18)
Cl10 0.0196(2) 0.0159(2) 0.0134(2) 0.00549(17) 0.00080(16) 0.00239(17)
Cl11 0.01064(19) 0.0258(3) 0.0241(2) 0.0041(2) -0.00196(17) 0.00328(18)
P1 0.0108(2) 0.0109(2) 0.0124(2) 0.00066(17) -0.00035(16) 0.00034(17)
O1 0.0193(7) 0.0194(8) 0.0334(9) -0.0067(6) 0.0113(6) -0.0025(6)
O2 0.0206(7) 0.0184(8) 0.0292(8) 0.0012(6) 0.0027(6) -0.0049(6)
N1 0.0109(7) 0.0144(8) 0.0131(7) 0.0008(6) -0.0003(6) 0.0002(6)
N2 0.0119(7) 0.0101(7) 0.0133(7) 0.0010(6) -0.0005(6) 0.0012(6)
N3 0.0097(6) 0.0123(7) 0.0125(7) 0.0015(6) 0.0002(5) 0.0011(6)
C1 0.0114(8) 0.0140(9) 0.0153(9) -0.0011(7) -0.0010(6) 0.0009(7)
C2 0.0158(9) 0.0201(10) 0.0215(10) 0.0051(8) 0.0014(7) 0.0009(8)
C3 0.0156(9) 0.0272(12) 0.0244(11) 0.0006(9) 0.0041(8) 0.0048(8)
C4 0.0154(9) 0.0228(11) 0.0211(10) -0.0020(8) -0.0008(7) 0.0068(8)
C5 0.0210(10) 0.0205(10) 0.0182(10) 0.0027(8) -0.0005(8) 0.0057(8)
C6 0.0166(9) 0.0216(10) 0.0164(9) 0.0008(8) 0.0009(7) 0.0021(8)
C7 0.0116(8) 0.0132(9) 0.0131(8) 0.0017(7) -0.0001(6) -0.0007(7)
C8 0.0187(9) 0.0115(9) 0.0128(8) -0.0012(7) 0.0006(7) 0.0006(7)
C9 0.0222(10) 0.0158(10) 0.0162(9) 0.0020(8) 0.0016(7) -0.0035(8)
C10 0.0190(9) 0.0260(11) 0.0143(9) 0.0032(8) 0.0043(7) -0.0032(8)
C11 0.0189(9) 0.0237(11) 0.0181(10) -0.0036(8) 0.0058(8) 0.0020(8)
C12 0.0184(9) 0.0150(9) 0.0168(9) -0.0021(7) 0.0036(7) 0.0000(7)
C13 0.0157(8) 0.0132(9) 0.0168(9) -0.0012(7) 0.0023(7) -0.0025(7)
C14 0.0334(12) 0.0202(11) 0.0236(11) 0.0012(9) -0.0062(9) -0.0055(9)
C15 0.0391(14) 0.0277(13) 0.0284(12) -0.0051(10) -0.0096(10) -0.0121(11)
C16 0.0361(13) 0.0191(11) 0.0394(14) -0.0084(10) 0.0017(11) -0.0081(10)
C17 0.0299(12) 0.0121(10) 0.0410(14) 0.0009(9) 0.0018(10) 0.0007(9)
C18 0.0211(10) 0.0146(10) 0.0278(11) -0.0001(8) -0.0020(8) 0.0016(8)
C19 0.0097(7) 0.0119(9) 0.0115(8) 0.0012(7) 0.0005(6) 0.0008(6)
C20 0.0181(10) 0.0200(11) 0.0358(12) -0.0059(9) 0.0094(9) -0.0052(8)
C21 0.0174(10) 0.0223(11) 0.0323(12) -0.0019(9) 0.0035(8) 0.0007(8)
C22 0.0233(10) 0.0169(10) 0.0210(10) -0.0004(8) 0.0032(8) -0.0037(8)
C23 0.0178(10) 0.0205(11) 0.0377(13) 0.0020(9) 0.0003(9) -0.0022(8)
C24 0.0205(10) 0.0314(12) 0.0260(11) 0.0076(10) 0.0034(8) -0.0021(9)
C25 0.0223(11) 0.0167(11) 0.0499(15) 0.0023(10) 0.0115(10) -0.0004(9)
C26 0.0251(11) 0.0220(12) 0.0380(14) -0.0068(10) 0.0035(10) -0.0058(9)
C27 0.0192(10) 0.0284(12) 0.0301(12) 0.0018(10) 0.0037(9) -0.0032(9)
B1 0.0121(9) 0.0105(9) 0.0130(9) 0.0004(7) 0.0017(7) -0.0014(7)
B2 0.0133(9) 0.0144(10) 0.0108(9) 0.0002(8) 0.0014(7) 0.0013(8)
B3 0.0125(9) 0.0149(10) 0.0114(9) 0.0038(8) 0.0021(7) 0.0004(8)
B4 0.0108(9) 0.0121(10) 0.0140(9) 0.0001(8) 0.0005(7) -0.0007(7)
B5 0.0119(9) 0.0126(10) 0.0103(9) 0.0010(7) 0.0006(7) 0.0006(7)
B6 0.0137(9) 0.0133(10) 0.0145(10) 0.0010(8) 0.0026(7) 0.0023(8)
B7 0.0124(9) 0.0160(10) 0.0136(9) 0.0031(8) 0.0035(7) 0.0021(8)
B8 0.0110(9) 0.0137(10) 0.0158(10) 0.0028(8) 0.0009(7) -0.0026(7)
B9 0.0119(9) 0.0123(10) 0.0132(9) 0.0002(8) 0.0002(7) 0.0006(7)
B10 0.0117(9) 0.0122(10) 0.0116(9) 0.0018(7) 0.0008(7) 0.0000(7)
B11 0.0090(8) 0.0153(10) 0.0180(10) 0.0010(8) 0.0008(7) 0.0017(7)
Li1 0.0209(18) 0.024(2) 0.035(2) -0.0058(16) 0.0131(16) -0.0023(15)

loop_
_atom_type_symbol
_atom_type_description
_atom_type_scat_dispersion_real
_atom_type_scat_dispersion_imag
_atom_type_scat_source
C C 0.0033 0.0016 'International Tables Vol C Tables 4.2.6.8 and 6.1.1.4'
H H 0.0000 0.0000 'International Tables Vol C Tables 4.2.6.8 and 6.1.1.4'
B B 0.0013 0.0007 'International Tables Vol C Tables 4.2.6.8 and 6.1.1.4'
Cl Cl 0.1484 0.1585 'International Tables Vol C Tables 4.2.6.8 and 6.1.1.4'
Li Li -0.0003 0.0001 'International Tables Vol C Tables 4.2.6.8 and 6.1.1.4'
N N 0.0061 0.0033 'International Tables Vol C Tables 4.2.6.8 and 6.1.1.4'
O O 0.0106 0.0060 'International Tables Vol C Tables 4.2.6.8 and 6.1.1.4'
P P 0.1023 0.0942 'International Tables Vol C Tables 4.2.6.8 and 6.1.1.4'

loop_
_geom_angle_atom_site_label_1
_geom_angle_atom_site_label_2
_geom_angle_atom_site_label_3
_geom_angle
N1 P1 C1 105.69(8)
N1 P1 C7 112.81(8)
N1 P1 C13 109.97(9)
C1 P1 C7 111.01(9)
C1 P1 C13 107.87(9)
C7 P1 C13 109.34(9)
C20 O1 C23 108.49(15)
C20 O1 Li1 126.08(17)
C23 O1 Li1 125.33(17)
C24 O2 Li1 129.82(18)
C27 O2 C24 107.75(16)
C27 O2 Li1 121.60(18)
P1 N1 Li1 157.61(13)
N2 N1 P1 111.38(12)
N2 N1 Li1 90.50(14)
N3 N2 N1 109.03(15)
N2 N3 C19 113.92(15)
N2 N3 Li1 101.37(16)
C19 N3 Li1 144.69(17)
C2 C1 P1 118.80(14)
C2 C1 C6 119.49(18)
C6 C1 P1 121.71(15)
C1 C2 H2 120.1
C3 C2 C1 119.85(19)
C3 C2 H2 120.1
C2 C3 H3 120.0
C4 C3 C2 120.03(19)
C4 C3 H3 120.0
C3 C4 H4 119.7
C5 C4 C3 120.57(18)
C5 C4 H4 119.7
C4 C5 H5 120.2
C4 C5 C6 119.58(19)
C6 C5 H5 120.2
C1 C6 H6 119.8
C5 C6 C1 120.48(19)
C5 C6 H6 119.8
C8 C7 P1 118.43(14)
C12 C7 P1 120.95(14)
C12 C7 C8 120.39(18)
C7 C8 H8 120.3
C9 C8 C7 119.41(18)
C9 C8 H8 120.3
C8 C9 H9 119.9
C10 C9 C8 120.11(19)
C10 C9 H9 119.9
C9 C10 H10 120.0
C9 C10 C11 120.05(19)
C11 C10 H10 120.0
C10 C11 H11 119.8
C12 C11 C10 120.46(19)
C12 C11 H11 119.8
C7 C12 H12 120.2
C11 C12 C7 119.56(18)
C11 C12 H12 120.2
C14 C13 P1 120.37(15)
C18 C13 P1 119.98(15)
C18 C13 C14 119.62(18)
C13 C14 H14 120.0
C15 C14 C13 120.1(2)
C15 C14 H14 120.0
C14 C15 H15 120.1
C14 C15 C16 119.7(2)
C16 C15 H15 120.1
C15 C16 H16 119.7
C17 C16 C15 120.7(2)
C17 C16 H16 119.7
C16 C17 H17 119.9
C16 C17 C18 120.2(2)
C18 C17 H17 119.9
C13 C18 C17 119.6(2)
C13 C18 H18 120.2
C17 C18 H18 120.2
N3 C19 B1 115.95(14)
N3 C19 B2 125.62(15)
N3 C19 B3 125.71(14)
N3 C19 B4 116.02(14)
N3 C19 B5 110.18(14)
B1 C19 B3 112.60(14)
B2 C19 B1 62.01(11)
B2 C19 B3 61.67(12)
B2 C19 B5 112.84(13)
B4 C19 B1 112.86(13)
B4 C19 B2 112.59(14)
B4 C19 B3 61.92(12)
B4 C19 B5 62.43(11)
B5 C19 B1 61.79(11)
B5 C19 B3 113.13(13)
O1 C20 H20A 110.9
O1 C20 H20B 110.9
O1 C20 C21 104.04(17)
H20A C20 H20B 109.0
C21 C20 H20A 110.9
C21 C20 H20B 110.9
C20 C21 H21A 111.2
C20 C21 H21B 111.2
C20 C21 C22 102.85(17)
H21A C21 H21B 109.1
C22 C21 H21A 111.2
C22 C21 H21B 111.2
C21 C22 H22A 111.0
C21 C22 H22B 111.0
H22A C22 H22B 109.0
C23 C22 C21 104.02(17)
C23 C22 H22A 111.0
C23 C22 H22B 111.0
O1 C23 C22 107.11(16)
O1 C23 H23A 110.3
O1 C23 H23B 110.3
C22 C23 H23A 110.3
C22 C23 H23B 110.3
H23A C23 H23B 108.5
O2 C24 H24A 111.2
O2 C24 H24B 111.2
O2 C24 C25 102.63(18)
H24A C24 H24B 109.2
C25 C24 H24A 111.2
C25 C24 H24B 111.2
C24 C25 H25A 111.6
C24 C25 H25B 111.6
C24 C25 C26 101.10(18)
H25A C25 H25B 109.4
C26 C25 H25A 111.6
C26 C25 H25B 111.6
C25 C26 H26A 111.1
C25 C26 H26B 111.1
H26A C26 H26B 109.0
C27 C26 C25 103.43(18)
C27 C26 H26A 111.1
C27 C26 H26B 111.1
O2 C27 C26 107.22(18)
O2 C27 H27A 110.3
O2 C27 H27B 110.3
C26 C27 H27A 110.3
C26 C27 H27B 110.3
H27A C27 H27B 108.5
Cl1 B1 B2 118.61(13)
Cl1 B1 B5 121.42(13)
Cl1 B1 B6 124.73(14)
Cl1 B1 B10 126.18(14)
C19 B1 Cl1 119.61(13)
C19 B1 B2 58.76(11)
C19 B1 B5 58.96(11)
C19 B1 B6 105.49(14)
C19 B1 B10 105.63(14)
B5 B1 B2 107.86(14)
B6 B1 B2 60.15(12)
B6 B1 B5 108.16(14)
B6 B1 B10 60.79(12)
B10 B1 B2 108.81(14)
B10 B1 B5 59.73(11)
Cl2 B2 B1 119.69(14)
Cl2 B2 B3 121.22(13)
Cl2 B2 B6 124.10(14)
C19 B2 Cl2 121.04(13)
C19 B2 B1 59.23(11)
C19 B2 B3 59.50(11)
C19 B2 B6 105.18(14)
C19 B2 B7 105.61(14)
B3 B2 B1 108.57(14)
B6 B2 B1 59.28(11)
B6 B2 B3 108.12(14)
B7 B2 Cl2 125.11(14)
B7 B2 B1 107.85(14)
B7 B2 B3 59.78(12)
B7 B2 B6 60.32(12)
Cl3 B3 B2 122.23(14)
Cl3 B3 B4 120.62(14)
Cl3 B3 B7 123.59(14)
Cl3 B3 B8 122.67(14)
C19 B3 Cl3 123.46(13)
C19 B3 B2 58.82(11)
C19 B3 B4 58.69(11)
C19 B3 B7 104.96(14)
C19 B3 B8 104.75(14)
B2 B3 B4 107.63(14)
B7 B3 B2 59.63(12)
B7 B3 B4 107.91(14)
B7 B3 B8 60.55(12)
B8 B3 B2 107.88(14)
B8 B3 B4 59.50(12)
Cl4 B4 B3 118.71(13)
Cl4 B4 B5 121.07(13)
Cl4 B4 B8 125.34(14)
Cl4 B4 B9 126.42(14)
C19 B4 Cl4 119.20(13)
C19 B4 B3 59.39(11)
C19 B4 B5 58.88(11)
C19 B4 B8 105.68(14)
C19 B4 B9 105.42(14)
B3 B4 B5 108.19(14)
B8 B4 B3 60.00(12)
B8 B4 B5 107.81(14)
B9 B4 B3 108.57(14)
B9 B4 B5 59.49(11)
B9 B4 B8 60.50(12)
Cl5 B5 B1 120.00(13)
Cl5 B5 B4 120.77(13)
Cl5 B5 B9 125.39(14)
Cl5 B5 B10 124.66(13)
C19 B5 Cl5 120.08(13)
C19 B5 B1 59.25(11)
C19 B5 B4 58.68(11)
C19 B5 B9 105.27(14)
C19 B5 B10 105.88(14)
B1 B5 B4 107.75(14)
B9 B5 B1 108.27(14)
B9 B5 B4 59.50(11)
B9 B5 B10 60.99(12)
B10 B5 B1 59.76(11)
B10 B5 B4 108.37(14)
Cl6 B6 B2 121.28(14)
Cl6 B6 B7 122.39(14)
Cl6 B6 B10 121.21(14)
Cl6 B6 B11 122.64(14)
B1 B6 Cl6 120.53(14)
B1 B6 B2 60.57(12)
B1 B6 B7 108.12(15)
B1 B6 B10 59.76(12)
B1 B6 B11 107.84(15)
B2 B6 B7 59.38(12)
B2 B6 B10 108.32(14)
B2 B6 B11 107.97(15)
B7 B6 B10 108.63(15)
B7 B6 B11 60.65(12)
B11 B6 B10 60.02(12)
Cl7 B7 B6 122.34(14)
Cl7 B7 B8 121.80(14)
Cl7 B7 B11 123.01(14)
B2 B7 Cl7 120.87(14)
B2 B7 B3 60.59(12)
B2 B7 B6 60.30(12)
B2 B7 B8 108.24(14)
B2 B7 B11 107.97(14)
B3 B7 Cl7 120.20(14)
B3 B7 B6 108.75(15)
B3 B7 B8 60.05(12)
B3 B7 B11 107.98(15)
B6 B7 B8 107.67(15)
B6 B7 B11 59.72(12)
B8 B7 B11 59.60(12)
Cl8 B8 B3 120.95(14)
Cl8 B8 B7 122.10(14)
Cl8 B8 B9 121.74(14)
Cl8 B8 B11 122.34(13)
B3 B8 B7 59.40(12)
B3 B8 B9 108.36(14)
B3 B8 B11 108.21(15)
B4 B8 Cl8 121.09(14)
B4 B8 B3 60.50(12)
B4 B8 B7 107.79(14)
B4 B8 B9 59.74(12)
B4 B8 B11 107.91(15)
B9 B8 B7 108.32(15)
B11 B8 B7 60.53(12)
B11 B8 B9 60.08(12)
Cl9 B9 B8 121.69(14)
Cl9 B9 B10 122.03(13)
Cl9 B9 B11 122.47(13)
B4 B9 Cl9 120.98(14)
B4 B9 B8 59.76(12)
B4 B9 B10 108.40(14)
B4 B9 B11 107.83(14)
B5 B9 Cl9 121.28(14)
B5 B9 B4 61.01(11)
B5 B9 B8 108.44(14)
B5 B9 B10 59.53(11)
B5 B9 B11 107.58(14)
B8 B9 B10 108.00(15)
B8 B9 B11 59.95(12)
B11 B9 B10 59.85(12)
Cl10 B10 B6 122.96(14)
Cl10 B10 B9 121.86(13)
Cl10 B10 B11 122.99(13)
B1 B10 Cl10 121.44(13)
B1 B10 B6 59.45(12)
B1 B10 B9 107.66(14)
B1 B10 B11 107.44(14)
B5 B10 Cl10 120.69(13)
B5 B10 B1 60.52(11)
B5 B10 B6 107.72(14)
B5 B10 B9 59.47(11)
B5 B10 B11 107.46(14)
B6 B10 B9 107.37(14)
B11 B10 B6 59.82(12)
B11 B10 B9 59.76(12)
Cl11 B11 B6 122.13(14)
Cl11 B11 B7 122.22(14)
Cl11 B11 B8 121.46(14)
Cl11 B11 B9 121.37(14)
Cl11 B11 B10 121.39(14)
B6 B11 B7 59.63(12)
B6 B11 B9 108.14(14)
B6 B11 B10 60.16(12)
B8 B11 B6 107.82(14)
B8 B11 B7 59.87(12)
B8 B11 B9 59.97(12)
B8 B11 B10 108.44(14)
B9 B11 B7 107.71(14)
B9 B11 B10 60.39(12)
B10 B11 B7 107.93(14)
O1 Li1 O2 107.62(19)
O1 Li1 N1 115.3(2)
O1 Li1 N3 130.2(2)
O2 Li1 N1 108.84(18)
O2 Li1 N3 121.2(2)
N3 Li1 N1 59.02(11)

loop_
_geom_bond_atom_site_label_1
_geom_bond_atom_site_label_2
_geom_bond_distance
Cl1 B1 1.762(2)
Cl2 B2 1.771(2)
Cl3 B3 1.761(2)
Cl4 B4 1.769(2)
Cl5 B5 1.767(2)
Cl6 B6 1.783(2)
Cl7 B7 1.784(2)
Cl8 B8 1.777(2)
Cl9 B9 1.785(2)
Cl10 B10 1.783(2)
Cl11 B11 1.782(2)
P1 N1 1.6510(16)
P1 C1 1.7900(19)
P1 C7 1.7912(19)
P1 C13 1.7936(19)
O1 C20 1.436(2)
O1 C23 1.441(2)
O1 Li1 1.887(4)
O2 C24 1.447(3)
O2 C27 1.435(3)
O2 Li1 1.900(4)
N1 N2 1.338(2)
N1 Li1 2.259(4)
N2 N3 1.284(2)
N3 C19 1.428(2)
N3 Li1 2.062(4)
C1 C2 1.396(3)
C1 C6 1.395(3)
C2 H2 0.9500
C2 C3 1.389(3)
C3 H3 0.9500
C3 C4 1.387(3)
C4 H4 0.9500
C4 C5 1.383(3)
C5 H5 0.9500
C5 C6 1.387(3)
C6 H6 0.9500
C7 C8 1.395(3)
C7 C12 1.389(3)
C8 H8 0.9500
C8 C9 1.389(3)
C9 H9 0.9500
C9 C10 1.384(3)
C10 H10 0.9500
C10 C11 1.386(3)
C11 H11 0.9500
C11 C12 1.380(3)
C12 H12 0.9500
C13 C14 1.401(3)
C13 C18 1.390(3)
C14 H14 0.9500
C14 C15 1.384(3)
C15 H15 0.9500
C15 C16 1.386(3)
C16 H16 0.9500
C16 C17 1.373(3)
C17 H17 0.9500
C17 C18 1.394(3)
C18 H18 0.9500
C19 B1 1.745(3)
C19 B2 1.737(3)
C19 B3 1.749(3)
C19 B4 1.737(3)
C19 B5 1.740(3)
C20 H20A 0.9900
C20 H20B 0.9900
C20 C21 1.513(3)
C21 H21A 0.9900
C21 H21B 0.9900
C21 C22 1.519(3)
C22 H22A 0.9900
C22 H22B 0.9900
C22 C23 1.519(3)
C23 H23A 0.9900
C23 H23B 0.9900
C24 H24A 0.9900
C24 H24B 0.9900
C24 C25 1.521(3)
C25 H25A 0.9900
C25 H25B 0.9900
C25 C26 1.525(3)
C26 H26A 0.9900
C26 H26B 0.9900
C26 C27 1.514(3)
C27 H27A 0.9900
C27 H27B 0.9900
B1 B2 1.794(3)
B1 B5 1.790(3)
B1 B6 1.771(3)
B1 B10 1.776(3)
B2 B3 1.787(3)
B2 B6 1.786(3)
B2 B7 1.770(3)
B3 B4 1.793(3)
B3 B7 1.773(3)
B3 B8 1.784(3)
B4 B5 1.802(3)
B4 B8 1.775(3)
B4 B9 1.775(3)
B5 B9 1.775(3)
B5 B10 1.776(3)
B6 B7 1.787(3)
B6 B10 1.795(3)
B6 B11 1.789(3)
B7 B8 1.793(3)
B7 B11 1.805(3)
B8 B9 1.789(3)
B8 B11 1.788(3)
B9 B10 1.802(3)
B9 B11 1.791(3)
B10 B11 1.792(3)

loop_
_geom_hbond_atom_site_label_D
_geom_hbond_atom_site_label_H
_geom_hbond_atom_site_label_A
_geom_hbond_distance_DH
_geom_hbond_distance_HA
_geom_hbond_distance_DA
_geom_hbond_angle_DHA
_geom_hbond_site_symmetry_A
C22 H22A Cl2 0.99 2.99 3.652(2) 125.3 2_755
C23 H23A Cl6 0.99 2.94 3.632(2) 128.1 2_755
C24 H24B Cl1 0.99 2.86 3.537(2) 126.3 .
C25 H25B Cl1 0.99 2.95 3.641(2) 127.5 .
C26 H26A Cl8 0.99 2.90 3.637(2) 132.1 2_745
C27 H27B Cl7 0.99 2.79 3.566(2) 135.6 1_455

loop_
_geom_torsion_atom_site_label_1
_geom_torsion_atom_site_label_2
_geom_torsion_atom_site_label_3
_geom_torsion_atom_site_label_4
_geom_torsion
Cl1 B1 B2 Cl2 -1.5(2)
Cl1 B1 B2 C19 109.11(15)
Cl1 B1 B2 B3 143.71(14)
Cl1 B1 B2 B6 -115.80(16)
Cl1 B1 B2 B7 -153.01(14)
Cl1 B1 B5 Cl5 1.3(2)
Cl1 B1 B5 C19 -107.94(16)
Cl1 B1 B5 B4 -142.30(14)
Cl1 B1 B5 B9 154.80(14)
Cl1 B1 B5 B10 116.38(17)
Cl1 B1 B6 Cl6 -5.2(2)
Cl1 B1 B6 B2 105.90(17)
Cl1 B1 B6 B7 142.76(15)
Cl1 B1 B6 B10 -115.81(18)
Cl1 B1 B6 B11 -153.12(14)
Cl1 B1 B10 Cl10 1.3(2)
Cl1 B1 B10 B5 -108.72(18)
Cl1 B1 B10 B6 113.56(18)
Cl1 B1 B10 B9 -146.31(15)
Cl1 B1 B10 B11 150.69(15)
Cl2 B2 B3 Cl3 -2.3(2)
Cl2 B2 B3 C19 110.05(16)
Cl2 B2 B3 B4 144.00(14)
Cl2 B2 B3 B7 -115.17(17)
Cl2 B2 B3 B8 -153.20(14)
Cl2 B2 B6 Cl6 2.8(2)
Cl2 B2 B6 B1 -107.06(17)
Cl2 B2 B6 B7 114.44(17)
Cl2 B2 B6 B10 -144.32(15)
Cl2 B2 B6 B11 152.17(14)
Cl2 B2 B7 Cl7 -0.7(2)
Cl2 B2 B7 B3 108.89(17)
Cl2 B2 B7 B6 -112.84(18)
Cl2 B2 B7 B8 146.78(15)
Cl2 B2 B7 B11 -150.17(15)
Cl3 B3 B4 Cl4 4.2(2)
Cl3 B3 B4 C19 112.95(16)
Cl3 B3 B4 B5 147.21(14)
Cl3 B3 B4 B8 -112.29(17)
Cl3 B3 B4 B9 -149.75(14)
Cl3 B3 B7 Cl7 0.0(2)
Cl3 B3 B7 B2 -110.66(18)
Cl3 B3 B7 B6 -148.29(15)
Cl3 B3 B7 B8 111.66(18)
Cl3 B3 B7 B11 148.43(15)
Cl3 B3 B8 Cl8 -1.7(2)
Cl3 B3 B8 B4 108.93(17)
Cl3 B3 B8 B7 -113.12(17)
Cl3 B3 B8 B9 146.01(15)
Cl3 B3 B8 B11 -150.35(14)
Cl4 B4 B5 Cl5 -1.1(2)
Cl4 B4 B5 C19 107.55(16)
Cl4 B4 B5 B1 142.14(14)
Cl4 B4 B5 B9 -116.71(16)
Cl4 B4 B5 B10 -154.66(13)
Cl4 B4 B8 Cl8 4.7(2)
Cl4 B4 B8 B3 -105.70(17)
Cl4 B4 B8 B7 -142.97(15)
Cl4 B4 B8 B9 115.79(18)
Cl4 B4 B8 B11 153.09(15)
Cl4 B4 B9 Cl9 -3.0(2)
Cl4 B4 B9 B5 108.04(18)
Cl4 B4 B9 B8 -114.10(18)
Cl4 B4 B9 B10 145.36(15)
Cl4 B4 B9 B11 -151.33(15)
Cl5 B5 B9 Cl9 2.6(2)
Cl5 B5 B9 B4 -108.05(17)
Cl5 B5 B9 B8 -145.71(15)
Cl5 B5 B9 B10 113.82(17)
Cl5 B5 B9 B11 150.91(14)
Cl5 B5 B10 Cl10 -3.7(2)
Cl5 B5 B10 B1 107.49(17)
Cl5 B5 B10 B6 144.95(15)
Cl5 B5 B10 B9 -114.94(17)
Cl5 B5 B10 B11 -151.96(14)
Cl6 B6 B7 Cl7 0.1(2)
Cl6 B6 B7 B2 109.82(17)
Cl6 B6 B7 B3 147.58(15)
Cl6 B6 B7 B8 -148.86(14)
Cl6 B6 B7 B11 -112.09(17)
Cl6 B6 B10 Cl10 0.3(2)
Cl6 B6 B10 B1 -109.53(17)
Cl6 B6 B10 B5 -147.47(14)
Cl6 B6 B10 B9 149.84(14)
Cl6 B6 B10 B11 112.24(17)
Cl6 B6 B11 Cl11 0.5(2)
Cl6 B6 B11 B7 111.69(17)
Cl6 B6 B11 B8 148.61(14)
Cl6 B6 B11 B9 -148.00(14)
Cl6 B6 B11 B10 -109.93(17)
Cl7 B7 B8 Cl8 -0.5(2)
Cl7 B7 B8 B3 109.02(17)
Cl7 B7 B8 B4 146.77(14)
Cl7 B7 B8 B9 -150.05(14)
Cl7 B7 B8 B11 -112.29(17)
Cl7 B7 B11 Cl11 0.0(2)
Cl7 B7 B11 B6 -111.06(17)
Cl7 B7 B11 B8 110.33(17)
Cl7 B7 B11 B9 147.89(15)
Cl7 B7 B11 B10 -148.33(15)
Cl8 B8 B9 Cl9 0.1(2)
Cl8 B8 B9 B4 110.01(17)
Cl8 B8 B9 B5 148.23(14)
Cl8 B8 B9 B10 -148.76(14)
Cl8 B8 B9 B11 -111.70(17)
Cl8 B8 B11 Cl11 0.2(2)
Cl8 B8 B11 B6 -148.20(15)
Cl8 B8 B11 B7 -111.38(18)
Cl8 B8 B11 B9 110.74(17)
Cl8 B8 B11 B10 148.14(14)
Cl9 B9 B10 Cl10 0.7(2)
Cl9 B9 B10 B1 148.08(14)
Cl9 B9 B10 B5 110.03(17)
Cl9 B9 B10 B6 -149.27(14)
Cl9 B9 B10 B11 -111.64(17)
Cl9 B9 B11 Cl11 0.1(2)
Cl9 B9 B11 B6 148.91(14)
Cl9 B9 B11 B7 -148.08(14)
Cl9 B9 B11 B8 -110.57(17)
Cl9 B9 B11 B10 110.94(17)
Cl10 B10 B11 Cl11 0.3(2)
Cl10 B10 B11 B6 111.89(17)
Cl10 B10 B11 B7 148.92(14)
Cl10 B10 B11 B8 -147.71(14)
Cl10 B10 B11 B9 -110.49(17)
P1 N1 N2 N3 -177.59(12)
P1 C1 C2 C3 -179.17(16)
P1 C1 C6 C5 179.49(15)
P1 C7 C8 C9 175.07(14)
P1 C7 C12 C11 -173.84(15)
P1 C13 C14 C15 -179.85(19)
P1 C13 C18 C17 179.18(17)
O1 C20 C21 C22 -36.9(2)
O2 C24 C25 C26 -42.1(2)
N1 P1 C1 C2 -40.25(17)
N1 P1 C1 C6 140.14(16)
N1 P1 C7 C8 -67.94(16)
N1 P1 C7 C12 106.63(16)
N1 P1 C13 C14 159.09(17)
N1 P1 C13 C18 -19.31(19)
N1 N2 N3 C19 -178.19(14)
N1 N2 N3 Li1 2.80(19)
N2 N3 C19 B1 -116.88(17)
N2 N3 C19 B2 -43.9(2)
N2 N3 C19 B3 34.3(2)
N2 N3 C19 B4 107.20(17)
N2 N3 C19 B5 175.53(14)
N3 C19 B1 Cl1 10.9(2)
N3 C19 B1 B2 118.35(17)
N3 C19 B1 B5 -100.04(16)
N3 C19 B1 B6 157.80(15)
N3 C19 B1 B10 -138.83(15)
N3 C19 B2 Cl2 5.1(3)
N3 C19 B2 B1 -103.23(19)
N3 C19 B2 B3 115.43(19)
N3 C19 B2 B6 -142.19(17)
N3 C19 B2 B7 154.99(16)
N3 C19 B3 Cl3 -5.0(3)
N3 C19 B3 B2 -115.30(19)
N3 C19 B3 B4 103.23(19)
N3 C19 B3 B7 -154.65(17)
N3 C19 B3 B8 142.48(17)
N3 C19 B4 Cl4 -10.4(2)
N3 C19 B4 B3 -118.41(17)
N3 C19 B4 B5 100.26(16)
N3 C19 B4 B8 -158.10(15)
N3 C19 B4 B9 138.85(15)
N3 C19 B5 Cl5 0.3(2)
N3 C19 B5 B1 109.39(16)
N3 C19 B5 B4 -109.60(16)
N3 C19 B5 B9 -148.16(14)
N3 C19 B5 B10 148.26(15)
C1 P1 N1 N2 -152.74(12)
C1 P1 N1 Li1 40.3(4)
C1 P1 C7 C8 50.47(17)
C1 P1 C7 C12 -134.96(16)
C1 P1 C13 C14 44.28(19)
C1 P1 C13 C18 -134.11(17)
C1 C2 C3 C4 -0.8(3)
C2 C1 C6 C5 -0.1(3)
C2 C3 C4 C5 0.8(3)
C3 C4 C5 C6 -0.5(3)
C4 C5 C6 C1 0.1(3)
C6 C1 C2 C3 0.5(3)
C7 P1 N1 N2 -31.26(15)
C7 P1 N1 Li1 161.8(3)
C7 P1 C1 C2 -162.87(15)
C7 P1 C1 C6 17.52(19)
C7 P1 C13 C14 -76.54(19)
C7 P1 C13 C18 105.07(17)
C7 C8 C9 C10 -1.1(3)
C8 C7 C12 C11 0.6(3)
C8 C9 C10 C11 0.6(3)
C9 C10 C11 C12 0.5(3)
C10 C11 C12 C7 -1.1(3)
C12 C7 C8 C9 0.5(3)
C13 P1 N1 N2 91.08(14)
C13 P1 N1 Li1 -75.9(4)
C13 P1 C1 C2 77.35(17)
C13 P1 C1 C6 -102.26(17)
C13 P1 C7 C8 169.36(14)
C13 P1 C7 C12 -16.07(18)
C13 C14 C15 C16 1.1(4)
C14 C13 C18 C17 0.8(3)
C14 C15 C16 C17 -0.1(4)
C15 C16 C17 C18 -0.6(4)
C16 C17 C18 C13 0.2(4)
C18 C13 C14 C15 -1.4(3)
C19 B1 B2 Cl2 -110.57(16)
C19 B1 B2 B3 34.61(13)
C19 B1 B2 B6 135.10(15)
C19 B1 B2 B7 97.89(15)
C19 B1 B5 Cl5 109.26(15)
C19 B1 B5 B4 -34.36(13)
C19 B1 B5 B9 -97.26(15)
C19 B1 B5 B10 -135.68(14)
C19 B1 B6 Cl6 -149.84(13)
C19 B1 B6 B2 -38.78(13)
C19 B1 B6 B7 -1.92(19)
C19 B1 B6 B10 99.52(15)
C19 B1 B6 B11 62.20(18)
C19 B1 B10 Cl10 148.41(13)
C19 B1 B10 B5 38.43(13)
C19 B1 B10 B6 -99.29(15)
C19 B1 B10 B9 0.85(18)
C19 B1 B10 B11 -62.16(17)
C19 B2 B3 Cl3 -112.35(16)
C19 B2 B3 B4 33.95(13)
C19 B2 B3 B7 134.78(14)
C19 B2 B3 B8 96.75(15)
C19 B2 B6 Cl6 148.80(14)
C19 B2 B6 B1 38.94(13)
C19 B2 B6 B7 -99.57(15)
C19 B2 B6 B10 1.68(18)
C19 B2 B6 B11 -61.83(17)
C19 B2 B7 Cl7 -149.04(14)
C19 B2 B7 B3 -39.43(13)
C19 B2 B7 B6 98.84(15)
C19 B2 B7 B8 -1.53(18)
C19 B2 B7 B11 61.51(17)
C19 B3 B4 Cl4 -108.80(15)
C19 B3 B4 B5 34.27(13)
C19 B3 B4 B8 134.76(15)
C19 B3 B4 B9 97.30(15)
C19 B3 B7 Cl7 149.65(14)
C19 B3 B7 B2 38.95(13)
C19 B3 B7 B6 1.32(19)
C19 B3 B7 B8 -98.73(15)
C19 B3 B7 B11 -61.96(18)
C19 B3 B8 Cl8 -149.50(14)
C19 B3 B8 B4 -38.85(13)
C19 B3 B8 B7 99.09(15)
C19 B3 B8 B9 -1.77(19)
C19 B3 B8 B11 61.86(18)
C19 B4 B5 Cl5 -108.69(15)
C19 B4 B5 B1 34.59(13)
C19 B4 B5 B9 135.74(15)
C19 B4 B5 B10 97.79(15)
C19 B4 B8 Cl8 149.82(14)
C19 B4 B8 B3 39.40(13)
C19 B4 B8 B7 2.13(18)
C19 B4 B8 B9 -99.12(15)
C19 B4 B8 B11 -61.81(18)
C19 B4 B9 Cl9 -149.38(14)
C19 B4 B9 B5 -38.30(13)
C19 B4 B9 B8 99.56(15)
C19 B4 B9 B10 -0.98(18)
C19 B4 B9 B11 62.33(17)
C19 B5 B9 Cl9 148.78(13)
C19 B5 B9 B4 38.17(13)
C19 B5 B9 B8 0.51(19)
C19 B5 B9 B10 -99.96(15)
C19 B5 B9 B11 -62.87(17)
C19 B5 B10 Cl10 -149.80(13)
C19 B5 B10 B1 -38.63(13)
C19 B5 B10 B6 -1.17(18)
C19 B5 B10 B9 98.94(15)
C19 B5 B10 B11 61.92(17)
C20 O1 C23 C22 -14.2(2)
C20 O1 Li1 O2 -11.5(3)
C20 O1 Li1 N1 110.2(2)
C20 O1 Li1 N3 180.0(2)
C20 C21 C22 C23 27.9(2)
C21 C22 C23 O1 -9.5(2)
C23 O1 C20 C21 32.2(2)
C23 O1 Li1 O2 164.27(18)
C23 O1 Li1 N1 -74.1(3)
C23 O1 Li1 N3 -4.3(4)
C24 O2 C27 C26 -14.4(2)
C24 C25 C26 C27 33.1(2)
C25 C26 C27 O2 -12.7(2)
C27 O2 C24 C25 35.7(2)
B1 C19 B2 Cl2 108.32(16)
B1 C19 B2 B3 -141.33(14)
B1 C19 B2 B6 -38.96(13)
B1 C19 B2 B7 -101.77(15)
B1 C19 B3 Cl3 147.02(14)
B1 C19 B3 B2 36.70(14)
B1 C19 B3 B4 -104.77(15)
B1 C19 B3 B7 -2.65(19)
B1 C19 B3 B8 -65.52(17)
B1 C19 B4 Cl4 -147.68(14)
B1 C19 B4 B3 104.34(15)
B1 C19 B4 B5 -36.99(14)
B1 C19 B4 B8 64.65(18)
B1 C19 B4 B9 1.59(19)
B1 C19 B5 Cl5 -109.14(16)
B1 C19 B5 B4 141.01(14)
B1 C19 B5 B9 102.45(15)
B1 C19 B5 B10 38.87(13)
B1 B2 B3 Cl3 -146.85(14)
B1 B2 B3 C19 -34.49(13)
B1 B2 B3 B4 -0.54(18)
B1 B2 B3 B7 100.28(15)
B1 B2 B3 B8 62.26(18)
B1 B2 B6 Cl6 109.86(17)
B1 B2 B6 B7 -138.51(15)
B1 B2 B6 B10 -37.26(14)
B1 B2 B6 B11 -100.77(16)
B1 B2 B7 Cl7 148.87(14)
B1 B2 B7 B3 -101.52(16)
B1 B2 B7 B6 36.75(14)
B1 B2 B7 B8 -63.62(18)
B1 B2 B7 B11 -0.58(19)
B1 B5 B9 Cl9 -149.13(14)
B1 B5 B9 B4 100.27(15)
B1 B5 B9 B8 62.60(18)
B1 B5 B9 B10 -37.87(13)
B1 B5 B9 B11 -0.78(19)
B1 B5 B10 Cl10 -111.18(16)
B1 B5 B10 B6 37.46(14)
B1 B5 B10 B9 137.57(15)
B1 B5 B10 B11 100.54(15)
B1 B6 B7 Cl7 -147.14(14)
B1 B6 B7 B2 -37.38(14)
B1 B6 B7 B3 0.4(2)
B1 B6 B7 B8 63.94(18)
B1 B6 B7 B11 100.71(16)
B1 B6 B10 Cl10 109.83(17)
B1 B6 B10 B5 -37.94(14)
B1 B6 B10 B9 -100.63(15)
B1 B6 B10 B11 -138.23(15)
B1 B6 B11 Cl11 147.62(14)
B1 B6 B11 B7 -101.18(16)
B1 B6 B11 B8 -64.26(18)
B1 B6 B11 B9 -0.9(2)
B1 B6 B11 B10 37.20(14)
B1 B10 B11 Cl11 -148.57(14)
B1 B10 B11 B6 -36.96(14)
B1 B10 B11 B7 0.07(19)
B1 B10 B11 B8 63.44(18)
B1 B10 B11 B9 100.66(15)
B2 C19 B1 Cl1 -107.42(16)
B2 C19 B1 B5 141.61(14)
B2 C19 B1 B6 39.45(13)
B2 C19 B1 B10 102.82(15)
B2 C19 B3 Cl3 110.32(17)
B2 C19 B3 B4 -141.47(14)
B2 C19 B3 B7 -39.34(13)
B2 C19 B3 B8 -102.22(15)
B2 C19 B4 Cl4 144.42(14)
B2 C19 B4 B3 36.44(14)
B2 C19 B4 B5 -104.89(15)
B2 C19 B4 B8 -3.26(19)
B2 C19 B4 B9 -66.31(17)
B2 C19 B5 Cl5 -145.65(14)
B2 C19 B5 B1 -36.51(14)
B2 C19 B5 B4 104.50(15)
B2 C19 B5 B9 65.94(18)
B2 C19 B5 B10 2.36(19)
B2 B1 B5 Cl5 143.16(13)
B2 B1 B5 C19 33.90(13)
B2 B1 B5 B4 -0.45(18)
B2 B1 B5 B9 -63.36(17)
B2 B1 B5 B10 -101.78(15)
B2 B1 B6 Cl6 -111.06(17)
B2 B1 B6 B7 36.86(14)
B2 B1 B6 B10 138.29(15)
B2 B1 B6 B11 100.98(16)
B2 B1 B10 Cl10 -149.87(14)
B2 B1 B10 B5 100.16(15)
B2 B1 B10 B6 -37.56(14)
B2 B1 B10 B9 62.57(18)
B2 B1 B10 B11 -0.43(19)
B2 B3 B4 Cl4 -142.80(13)
B2 B3 B4 C19 -34.01(13)
B2 B3 B4 B5 0.26(18)
B2 B3 B4 B8 100.76(15)
B2 B3 B4 B9 63.29(17)
B2 B3 B7 Cl7 110.70(17)
B2 B3 B7 B6 -37.63(14)
B2 B3 B7 B8 -137.68(15)
B2 B3 B7 B11 -100.91(16)
B2 B3 B8 Cl8 149.03(14)
B2 B3 B8 B4 -100.33(15)
B2 B3 B8 B7 37.61(14)
B2 B3 B8 B9 -63.25(18)
B2 B3 B8 B11 0.38(19)
B2 B6 B7 Cl7 -109.76(17)
B2 B6 B7 B3 37.76(14)
B2 B6 B7 B8 101.33(15)
B2 B6 B7 B11 138.09(15)
B2 B6 B10 Cl10 147.44(14)
B2 B6 B10 B1 37.62(14)
B2 B6 B10 B5 -0.32(19)
B2 B6 B10 B9 -63.02(17)
B2 B6 B10 B11 -100.61(16)
B2 B6 B11 Cl11 -148.37(14)
B2 B6 B11 B7 -37.17(14)
B2 B6 B11 B8 -0.25(19)
B2 B6 B11 B9 63.14(18)
B2 B6 B11 B10 101.21(15)
B2 B7 B8 Cl8 -147.67(14)
B2 B7 B8 B3 -38.13(14)
B2 B7 B8 B4 -0.38(19)
B2 B7 B8 B9 62.80(18)
B2 B7 B8 B11 100.56(16)
B2 B7 B11 Cl11 148.64(15)
B2 B7 B11 B6 37.58(14)
B2 B7 B11 B8 -101.02(16)
B2 B7 B11 B9 -63.47(18)
B2 B7 B11 B10 0.32(19)
B3 C19 B1 Cl1 -143.98(14)
B3 C19 B1 B2 -36.56(14)
B3 C19 B1 B5 105.05(15)
B3 C19 B1 B6 2.89(19)
B3 C19 B1 B10 66.25(17)
B3 C19 B2 Cl2 -110.34(16)
B3 C19 B2 B1 141.33(14)
B3 C19 B2 B6 102.37(15)
B3 C19 B2 B7 39.56(13)
B3 C19 B4 Cl4 107.98(16)
B3 C19 B4 B5 -141.33(14)
B3 C19 B4 B8 -39.69(13)
B3 C19 B4 B9 -102.75(15)
B3 C19 B5 Cl5 146.68(14)
B3 C19 B5 B1 -104.18(15)
B3 C19 B5 B4 36.83(14)
B3 C19 B5 B9 -1.73(19)
B3 C19 B5 B10 -65.31(18)
B3 B2 B6 Cl6 -148.88(14)
B3 B2 B6 B1 101.26(15)
B3 B2 B6 B7 -37.24(14)
B3 B2 B6 B10 64.00(18)
B3 B2 B6 B11 0.49(19)
B3 B2 B7 Cl7 -109.62(17)
B3 B2 B7 B6 138.27(15)
B3 B2 B7 B8 37.89(14)
B3 B2 B7 B11 100.94(16)
B3 B4 B5 Cl5 -143.16(14)
B3 B4 B5 C19 -34.47(13)
B3 B4 B5 B1 0.12(18)
B3 B4 B5 B9 101.27(15)
B3 B4 B5 B10 63.32(17)
B3 B4 B8 Cl8 110.42(17)
B3 B4 B8 B7 -37.27(14)
B3 B4 B8 B9 -138.51(15)
B3 B4 B8 B11 -101.21(16)
B3 B4 B9 Cl9 148.31(14)
B3 B4 B9 B5 -100.61(15)
B3 B4 B9 B8 37.25(14)
B3 B4 B9 B10 -63.29(18)
B3 B4 B9 B11 0.02(19)
B3 B7 B8 Cl8 -109.54(17)
B3 B7 B8 B4 37.76(14)
B3 B7 B8 B9 100.94(15)
B3 B7 B8 B11 138.69(15)
B3 B7 B11 Cl11 -147.30(15)
B3 B7 B11 B6 101.64(16)
B3 B7 B11 B8 -36.97(14)
B3 B7 B11 B9 0.59(19)
B3 B7 B11 B10 64.37(18)
B3 B8 B9 Cl9 -147.30(14)
B3 B8 B9 B4 -37.41(14)
B3 B8 B9 B5 0.8(2)
B3 B8 B9 B10 63.83(18)
B3 B8 B9 B11 100.89(16)
B3 B8 B11 Cl11 148.30(14)
B3 B8 B11 B6 -0.1(2)
B3 B8 B11 B7 36.73(14)
B3 B8 B11 B9 -101.15(16)
B3 B8 B11 B10 -63.74(19)
B4 C19 B1 Cl1 148.22(14)
B4 C19 B1 B2 -104.36(15)
B4 C19 B1 B5 37.25(14)
B4 C19 B1 B6 -64.91(18)
B4 C19 B1 B10 -1.55(19)
B4 C19 B2 Cl2 -146.88(14)
B4 C19 B2 B1 104.80(15)
B4 C19 B2 B3 -36.54(14)
B4 C19 B2 B6 65.84(17)
B4 C19 B2 B7 3.02(19)
B4 C19 B3 Cl3 -108.22(17)
B4 C19 B3 B2 141.47(14)
B4 C19 B3 B7 102.12(15)
B4 C19 B3 B8 39.25(13)
B4 C19 B5 Cl5 109.85(16)
B4 C19 B5 B1 -141.01(14)
B4 C19 B5 B9 -38.56(13)
B4 C19 B5 B10 -102.14(15)
B4 B3 B7 Cl7 -148.96(14)
B4 B3 B7 B2 100.34(15)
B4 B3 B7 B6 62.71(18)
B4 B3 B7 B8 -37.34(14)
B4 B3 B7 B11 -0.58(19)
B4 B3 B8 Cl8 -110.64(17)
B4 B3 B8 B7 137.94(15)
B4 B3 B8 B9 37.08(14)
B4 B3 B8 B11 100.71(16)
B4 B5 B9 Cl9 110.60(17)
B4 B5 B9 B8 -37.66(14)
B4 B5 B9 B10 -138.13(15)
B4 B5 B9 B11 -101.04(16)
B4 B5 B10 Cl10 148.55(13)
B4 B5 B10 B1 -100.27(15)
B4 B5 B10 B6 -62.81(17)
B4 B5 B10 B9 37.30(13)
B4 B5 B10 B11 0.27(19)
B4 B8 B9 Cl9 -109.89(17)
B4 B8 B9 B5 38.22(14)
B4 B8 B9 B10 101.24(15)
B4 B8 B9 B11 138.29(15)
B4 B8 B11 Cl11 -147.71(14)
B4 B8 B11 B6 63.91(18)
B4 B8 B11 B7 100.73(16)
B4 B8 B11 B9 -37.15(14)
B4 B8 B11 B10 0.3(2)
B4 B9 B10 Cl10 -147.32(14)
B4 B9 B10 B1 0.08(19)
B4 B9 B10 B5 -37.97(14)
B4 B9 B10 B6 62.74(18)
B4 B9 B10 B11 100.36(16)
B4 B9 B11 Cl11 147.85(14)
B4 B9 B11 B6 -63.38(18)
B4 B9 B11 B7 -0.37(19)
B4 B9 B11 B8 37.14(14)
B4 B9 B11 B10 -101.35(15)
B5 C19 B1 Cl1 110.97(16)
B5 C19 B1 B2 -141.61(14)
B5 C19 B1 B6 -102.16(15)
B5 C19 B1 B10 -38.80(13)
B5 C19 B2 Cl2 144.75(14)
B5 C19 B2 B1 36.43(14)
B5 C19 B2 B3 -104.91(15)
B5 C19 B2 B6 -2.53(19)
B5 C19 B2 B7 -65.35(18)
B5 C19 B3 Cl3 -145.25(15)
B5 C19 B3 B2 104.43(15)
B5 C19 B3 B4 -37.04(14)
B5 C19 B3 B7 65.09(18)
B5 C19 B3 B8 2.21(19)
B5 C19 B4 Cl4 -110.68(16)
B5 C19 B4 B3 141.33(14)
B5 C19 B4 B8 101.64(15)
B5 C19 B4 B9 38.59(13)
B5 B1 B2 Cl2 -144.56(14)
B5 B1 B2 C19 -33.99(13)
B5 B1 B2 B3 0.62(18)
B5 B1 B2 B6 101.11(15)
B5 B1 B2 B7 63.90(17)
B5 B1 B6 Cl6 148.34(14)
B5 B1 B6 B2 -100.60(15)
B5 B1 B6 B7 -63.74(18)
B5 B1 B6 B10 37.70(13)
B5 B1 B6 B11 0.38(19)
B5 B1 B10 Cl10 109.98(16)
B5 B1 B10 B6 -137.72(15)
B5 B1 B10 B9 -37.59(13)
B5 B1 B10 B11 -100.59(15)
B5 B4 B8 Cl8 -148.45(14)
B5 B4 B8 B3 101.13(15)
B5 B4 B8 B7 63.86(18)
B5 B4 B8 B9 -37.38(13)
B5 B4 B8 B11 -0.08(19)
B5 B4 B9 Cl9 -111.08(17)
B5 B4 B9 B8 137.86(15)
B5 B4 B9 B10 37.32(14)
B5 B4 B9 B11 100.63(15)
B5 B9 B10 Cl10 -109.34(16)
B5 B9 B10 B1 38.05(13)
B5 B9 B10 B6 100.71(15)
B5 B9 B10 B11 138.33(15)
B5 B9 B11 Cl11 -147.76(14)
B5 B9 B11 B6 1.02(19)
B5 B9 B11 B7 64.02(18)
B5 B9 B11 B8 101.54(15)
B5 B9 B11 B10 -36.95(13)
B5 B10 B11 Cl11 147.66(14)
B5 B10 B11 B6 -100.73(15)
B5 B10 B11 B7 -63.70(18)
B5 B10 B11 B8 -0.33(19)
B5 B10 B11 B9 36.90(13)
B6 B1 B2 Cl2 114.33(16)
B6 B1 B2 C19 -135.10(15)
B6 B1 B2 B3 -100.49(15)
B6 B1 B2 B7 -37.21(14)
B6 B1 B5 Cl5 -153.23(13)
B6 B1 B5 C19 97.51(15)
B6 B1 B5 B4 63.15(17)
B6 B1 B5 B9 0.25(19)
B6 B1 B5 B10 -38.17(14)
B6 B1 B10 Cl10 -112.30(17)
B6 B1 B10 B5 137.72(15)
B6 B1 B10 B9 100.13(15)
B6 B1 B10 B11 37.13(14)
B6 B2 B3 Cl3 150.35(14)
B6 B2 B3 C19 -97.29(15)
B6 B2 B3 B4 -63.34(17)
B6 B2 B3 B7 37.48(14)
B6 B2 B3 B8 -0.54(19)
B6 B2 B7 Cl7 112.11(17)
B6 B2 B7 B3 -138.27(15)
B6 B2 B7 B8 -100.37(16)
B6 B2 B7 B11 -37.33(14)
B6 B7 B8 Cl8 148.59(14)
B6 B7 B8 B3 -101.87(16)
B6 B7 B8 B4 -64.11(18)
B6 B7 B8 B9 -0.93(19)
B6 B7 B8 B11 36.82(13)
B6 B7 B11 Cl11 111.06(17)
B6 B7 B11 B8 -138.61(15)
B6 B7 B11 B9 -101.05(15)
B6 B7 B11 B10 -37.27(14)
B6 B10 B11 Cl11 -111.60(17)
B6 B10 B11 B7 37.04(14)
B6 B10 B11 B8 100.41(16)
B6 B10 B11 B9 137.63(15)
B7 B2 B3 Cl3 112.87(17)
B7 B2 B3 C19 -134.78(14)
B7 B2 B3 B4 -100.82(15)
B7 B2 B3 B8 -38.02(14)
B7 B2 B6 Cl6 -111.64(17)
B7 B2 B6 B1 138.51(15)
B7 B2 B6 B10 101.24(16)
B7 B2 B6 B11 37.74(14)
B7 B3 B4 Cl4 154.25(13)
B7 B3 B4 C19 -96.95(15)
B7 B3 B4 B5 -62.69(18)
B7 B3 B4 B8 37.81(14)
B7 B3 B4 B9 0.35(19)
B7 B3 B8 Cl8 111.42(17)
B7 B3 B8 B4 -137.94(15)
B7 B3 B8 B9 -100.86(16)
B7 B3 B8 B11 -37.23(14)
B7 B6 B10 Cl10 -149.60(14)
B7 B6 B10 B1 100.57(16)
B7 B6 B10 B5 62.64(18)
B7 B6 B10 B9 -0.06(19)
B7 B6 B10 B11 -37.66(14)
B7 B6 B11 Cl11 -111.20(17)
B7 B6 B11 B8 36.92(14)
B7 B6 B11 B9 100.31(16)
B7 B6 B11 B10 138.38(15)
B7 B8 B9 Cl9 149.78(14)
B7 B8 B9 B4 -100.34(15)
B7 B8 B9 B5 -62.12(18)
B7 B8 B9 B10 0.90(19)
B7 B8 B9 B11 37.96(14)
B7 B8 B11 Cl11 111.56(17)
B7 B8 B11 B6 -36.82(14)
B7 B8 B11 B9 -137.88(15)
B7 B8 B11 B10 -100.47(16)
B8 B3 B4 Cl4 116.44(16)
B8 B3 B4 C19 -134.76(15)
B8 B3 B4 B5 -100.50(15)
B8 B3 B4 B9 -37.46(14)
B8 B3 B7 Cl7 -111.62(17)
B8 B3 B7 B2 137.68(15)
B8 B3 B7 B6 100.05(16)
B8 B3 B7 B11 36.77(14)
B8 B4 B5 Cl5 153.40(14)
B8 B4 B5 C19 -97.91(15)
B8 B4 B5 B1 -63.32(17)
B8 B4 B5 B9 37.83(14)
B8 B4 B5 B10 -0.12(19)
B8 B4 B9 Cl9 111.06(17)
B8 B4 B9 B5 -137.86(15)
B8 B4 B9 B10 -100.54(16)
B8 B4 B9 B11 -37.22(14)
B8 B7 B11 Cl11 -110.34(17)
B8 B7 B11 B6 138.61(15)
B8 B7 B11 B9 37.56(14)
B8 B7 B11 B10 101.34(16)
B8 B9 B10 Cl10 149.43(14)
B8 B9 B10 B1 -63.17(17)
B8 B9 B10 B5 -101.23(15)
B8 B9 B10 B6 -0.52(18)
B8 B9 B10 B11 37.10(13)
B8 B9 B11 Cl11 110.71(17)
B8 B9 B11 B6 -100.52(16)
B8 B9 B11 B7 -37.51(14)
B8 B9 B11 B10 -138.48(15)
B9 B4 B5 Cl5 115.57(16)
B9 B4 B5 C19 -135.74(15)
B9 B4 B5 B1 -101.15(15)
B9 B4 B5 B10 -37.95(14)
B9 B4 B8 Cl8 -111.07(17)
B9 B4 B8 B3 138.51(15)
B9 B4 B8 B7 101.24(16)
B9 B4 B8 B11 37.30(14)
B9 B5 B10 Cl10 111.26(16)
B9 B5 B10 B1 -137.57(15)
B9 B5 B10 B6 -100.11(15)
B9 B5 B10 B11 -37.02(14)
B9 B8 B11 Cl11 -110.56(17)
B9 B8 B11 B6 101.06(15)
B9 B8 B11 B7 137.88(15)
B9 B8 B11 B10 37.41(14)
B9 B10 B11 Cl11 110.77(17)
B9 B10 B11 B6 -137.63(15)
B9 B10 B11 B7 -100.59(15)
B9 B10 B11 B8 -37.22(14)
B10 B1 B2 Cl2 152.17(14)
B10 B1 B2 C19 -97.26(15)
B10 B1 B2 B3 -62.65(18)
B10 B1 B2 B6 37.84(14)
B10 B1 B2 B7 0.63(19)
B10 B1 B5 Cl5 -115.06(16)
B10 B1 B5 C19 135.68(14)
B10 B1 B5 B4 101.32(15)
B10 B1 B5 B9 38.42(14)
B10 B1 B6 Cl6 110.64(17)
B10 B1 B6 B2 -138.29(15)
B10 B1 B6 B7 -101.43(16)
B10 B1 B6 B11 -37.31(14)
B10 B5 B9 Cl9 -111.27(16)
B10 B5 B9 B4 138.13(15)
B10 B5 B9 B8 100.47(16)
B10 B5 B9 B11 37.09(14)
B10 B6 B7 Cl7 149.53(14)
B10 B6 B7 B2 -100.71(15)
B10 B6 B7 B3 -62.96(18)
B10 B6 B7 B8 0.61(19)
B10 B6 B7 B11 37.38(14)
B10 B6 B11 Cl11 110.42(17)
B10 B6 B11 B7 -138.38(15)
B10 B6 B11 B8 -101.46(16)
B10 B6 B11 B9 -38.07(14)
B10 B9 B11 Cl11 -110.81(17)
B10 B9 B11 B6 37.96(14)
B10 B9 B11 B7 100.97(15)
B10 B9 B11 B8 138.48(15)
B11 B6 B7 Cl7 112.15(17)
B11 B6 B7 B2 -138.09(15)
B11 B6 B7 B3 -100.34(16)
B11 B6 B7 B8 -36.77(14)
B11 B6 B10 Cl10 -111.95(16)
B11 B6 B10 B1 138.23(15)
B11 B6 B10 B5 100.29(15)
B11 B6 B10 B9 37.60(13)
B11 B7 B8 Cl8 111.77(17)
B11 B7 B8 B3 -138.69(15)
B11 B7 B8 B4 -100.94(16)
B11 B7 B8 B9 -37.76(14)
B11 B8 B9 Cl9 111.82(16)
B11 B8 B9 B4 -138.29(15)
B11 B8 B9 B5 -100.08(15)
B11 B8 B9 B10 -37.06(13)
B11 B9 B10 Cl10 112.32(16)
B11 B9 B10 B1 -100.28(15)
B11 B9 B10 B5 -138.33(15)
B11 B9 B10 B6 -37.62(13)
Li1 O1 C20 C21 -151.5(2)
Li1 O1 C23 C22 169.4(2)
Li1 O2 C24 C25 -133.9(2)
Li1 O2 C27 C26 156.20(19)
Li1 N1 N2 N3 -2.51(17)
Li1 N3 C19 B1 61.4(3)
Li1 N3 C19 B2 134.4(3)
Li1 N3 C19 B3 -147.4(2)
Li1 N3 C19 B4 -74.5(3)
Li1 N3 C19 B5 -6.2(3)
